data_4110657
loop_
_publ_author_name
'Sigitas Ston\<cius'
'Edvinas Orentas'
'Eugenius Butkus'
'Lars \"Ohrstr\"om'
'Ola F. Wendt'
'Kenneth W\"arnmark'

_publ_section_title
;
 An Approach to Helical Tubular Self-Aggregation Using C2-Symmetric
 Self-Complementary Hydrogen-Bonding Cavity Molecules
;
_journal_name_full 'Journal of the American Chemical Society'
_journal_page_first 8272
_journal_page_last 8285
_journal_paper_doi 10.1021/ja061160z
_journal_volume 128
_journal_year 2006
_chemical_absolute_configuration syn
_chemical_formula_sum 'C31 H39 N5 O2'
_chemical_formula_weight 513.67
_chemical_name_systematic
; 
 ? 
;
_space_group_IT_number 4
_symmetry_cell_setting monoclinic
_symmetry_space_group_name_Hall 'P 2yb'
_symmetry_space_group_name_H-M 'P 1 21 1'
_atom_sites_solution_hydrogens geom
_atom_sites_solution_primary direct
_atom_sites_solution_secondary difmap
_audit_creation_method SHELXL-97
_cell_angle_alpha 90.00
_cell_angle_beta 90.48(3)
_cell_angle_gamma 90.00
_cell_formula_units_Z 4
_cell_length_a 5.3713(11)
_cell_length_b 25.738(5)
_cell_length_c 20.962(4)
_cell_measurement_reflns_used 9869
_cell_measurement_temperature 253(2)
_cell_measurement_theta_max 33.39
_cell_measurement_theta_min 3.06
_cell_volume 2897.8(10)
_computing_cell_refinement twinsolve
_computing_data_collection 'Bruker SMART'
_computing_data_reduction twinsolve
_computing_molecular_graphics 'Diamond (Brandenburg)'
_computing_publication_material 'SHELXL-97 (Sheldrick, 1997)'
_computing_structure_refinement 'SHELXL-97 (Sheldrick, 1997)'
_computing_structure_solution 'SHELXS-97 (Sheldrick, 1990)'
_diffrn_ambient_temperature 253(2)
_diffrn_detector_area_resol_mean 512
_diffrn_measured_fraction_theta_full 0.938
_diffrn_measured_fraction_theta_max 0.938
_diffrn_measurement_device_type 'Bruker SMART CCD'
_diffrn_measurement_method '\w scans'
_diffrn_radiation_monochromator graphite
_diffrn_radiation_source synchrotron
_diffrn_radiation_type synchrotron
_diffrn_radiation_wavelength 0.872
_diffrn_reflns_av_R_equivalents 0.0459
_diffrn_reflns_av_sigmaI/netI 0.0407
_diffrn_reflns_limit_h_max 6
_diffrn_reflns_limit_h_min 0
_diffrn_reflns_limit_k_max 26
_diffrn_reflns_limit_k_min -32
_diffrn_reflns_limit_l_max 26
_diffrn_reflns_limit_l_min -25
_diffrn_reflns_number 9966
_diffrn_reflns_theta_full 33.35
_diffrn_reflns_theta_max 33.35
_diffrn_reflns_theta_min 2.92
_diffrn_standards_decay_% 0
_exptl_absorpt_coefficient_mu 0.075
_exptl_absorpt_correction_type none
_exptl_crystal_colour 'pale yellow'
_exptl_crystal_density_diffrn 1.177
_exptl_crystal_description needle
_exptl_crystal_F_000 1104
_exptl_crystal_size_max 0.25
_exptl_crystal_size_mid 0.05
_exptl_crystal_size_min 0.05
_refine_diff_density_max 0.431
_refine_diff_density_min -0.248
_refine_diff_density_rms 0.058
_refine_ls_extinction_coef 0.032(5)
_refine_ls_extinction_expression Fc^*^=kFc[1+0.001xFc^2^\l^3^/sin(2\q)]^-1/4^
_refine_ls_extinction_method SHELXL
_refine_ls_goodness_of_fit_ref 1.200
_refine_ls_hydrogen_treatment riding
_refine_ls_matrix_type full
_refine_ls_number_parameters 688
_refine_ls_number_reflns 5835
_refine_ls_number_restraints 1
_refine_ls_restrained_S_all 1.200
_refine_ls_R_factor_all 0.0842
_refine_ls_R_factor_gt 0.0732
_refine_ls_shift/su_max 0.000
_refine_ls_shift/su_mean 0.000
_refine_ls_structure_factor_coef Fsqd
_refine_ls_weighting_details 'calc w=1/[\s^2^(Fo^2^)+(0.1600P)^2^+0.0000P] where P=(Fo^2^+2Fc^2^)/3'
_refine_ls_weighting_scheme calc
_refine_ls_wR_factor_gt 0.2177
_refine_ls_wR_factor_ref 0.2380
_reflns_number_gt 4743
_reflns_number_total 5835
_reflns_threshold_expression >2sigma(I)
_cod_data_source_file ja061160zsi20060413_063650.cif
_cod_data_source_block compound4
_cod_original_cell_volume 2897.9(10)
_cod_database_code 4110657

loop_
_symmetry_equiv_pos_as_xyz
'x, y, z'
'-x, y+1/2, -z'

loop_
_atom_site_label
_atom_site_type_symbol
_atom_site_fract_x
_atom_site_fract_y
_atom_site_fract_z
_atom_site_U_iso_or_equiv
_atom_site_adp_type
_atom_site_occupancy
_atom_site_symmetry_multiplicity
_atom_site_calc_flag
_atom_site_refinement_flags
O1 O 0.5895(7) 0.26558(16) 0.83297(17) 0.0633(9) Uani 1 1 d .
O1A O 0.3191(8) 0.29246(16) 1.31072(16) 0.0678(9) Uani 1 1 d .
N1 N 0.8415(7) 0.36568(17) 0.60499(18) 0.0544(9) Uani 1 1 d .
C1A C 0.6012(8) 0.2897(2) 1.0629(2) 0.0525(10) Uani 1 1 d .
N1A N 0.4922(7) 0.33757(17) 1.04699(18) 0.0535(9) Uani 1 1 d .
C1 C 1.0123(8) 0.3256(2) 0.6162(2) 0.0532(10) Uani 1 1 d .
O2A O 0.1222(7) 0.20927(15) 0.92286(16) 0.0593(8) Uani 1 1 d .
C2A C 0.4960(8) 0.25151(19) 1.0252(2) 0.0501(9) Uani 1 1 d .
N2A N 0.3922(8) 0.15157(17) 1.17352(18) 0.0542(9) Uani 1 1 d .
C2 C 0.9993(8) 0.2904(2) 0.5660(2) 0.0554(11) Uani 1 1 d .
O2 O 0.8022(10) 0.25238(19) 0.43342(19) 0.0847(13) Uani 1 1 d .
N2 N 0.9585(9) 0.16348(19) 0.6786(2) 0.0645(11) Uani 1 1 d .
N3A N 0.0773(8) 0.22064(17) 1.32648(18) 0.0573(9) Uani 1 1 d .
H3A3 H 0.0109 0.2362 1.3584 0.069 Uiso 1 1 calc R
N3 N 0.4594(7) 0.18107(18) 0.82120(19) 0.0563(9) Uani 1 1 d .
H3 H 0.3586 0.1856 0.8524 0.068 Uiso 1 1 calc R
C3A C 0.5651(9) 0.1957(2) 1.0312(2) 0.0606(12) Uani 1 1 d .
H3A1 H 0.6651 0.1855 0.9950 0.073 Uiso 1 1 calc R
H3A2 H 0.4156 0.1746 1.0312 0.073 Uiso 1 1 calc R
C3 C 1.1526(11) 0.2421(3) 0.5643(3) 0.0710(15) Uani 1 1 d .
H3A H 1.2862 0.2462 0.5339 0.085 Uiso 1 1 calc R
H3B H 1.0500 0.2131 0.5507 0.085 Uiso 1 1 calc R
N4A N -0.0134(7) 0.29318(18) 0.91255(17) 0.0541(9) Uani 1 1 d .
H4A H -0.1218 0.2826 0.8851 0.065 Uiso 1 1 calc R
N4 N 0.5367(9) 0.3221(2) 0.43523(19) 0.0651(11) Uani 1 1 d .
H4 H 0.4739 0.3115 0.3997 0.078 Uiso 1 1 calc R
C4A C 0.7145(9) 0.1865(2) 1.0940(2) 0.0588(11) Uani 1 1 d .
H4A1 H 0.7936 0.1522 1.0926 0.071 Uiso 1 1 calc R
C4 C 1.2636(10) 0.2308(3) 0.6316(3) 0.0716(15) Uani 1 1 d .
H4B H 1.3932 0.2041 0.6283 0.086 Uiso 1 1 calc R
C5A C 0.9163(8) 0.2289(3) 1.1005(3) 0.0643(13) Uani 1 1 d .
H5A1 H 1.0291 0.2201 1.1352 0.077 Uiso 1 1 calc R
H5A2 H 1.0120 0.2307 1.0615 0.077 Uiso 1 1 calc R
C5 C 1.3764(9) 0.2809(3) 0.6589(3) 0.0735(16) Uani 1 1 d .
H5A H 1.4722 0.2729 0.6971 0.088 Uiso 1 1 calc R
H5B H 1.4880 0.2961 0.6279 0.088 Uiso 1 1 calc R
N5 N 0.172(5) 0.0167(8) 0.9917(8) 0.255(10) Uani 1 1 d .
N5A N -0.289(3) 0.4825(6) 1.3295(7) 0.189(6) Uani 1 1 d .
C6A C 0.7941(8) 0.2818(2) 1.1135(2) 0.0594(12) Uani 1 1 d .
H6A H 0.9201 0.3092 1.1104 0.071 Uiso 1 1 calc R
C6 C 1.1713(9) 0.3194(2) 0.6748(3) 0.0620(13) Uani 1 1 d .
H6 H 1.2475 0.3530 0.6853 0.074 Uiso 1 1 calc R
C7A C 0.6826(9) 0.2821(2) 1.1820(2) 0.0602(12) Uani 1 1 d .
H7A1 H 0.8153 0.2851 1.2135 0.072 Uiso 1 1 calc R
H7A2 H 0.5720 0.3116 1.1869 0.072 Uiso 1 1 calc R
C7 C 1.0269(9) 0.2998(2) 0.7337(2) 0.0617(13) Uani 1 1 d .
H7A H 1.1282 0.3038 0.7719 0.074 Uiso 1 1 calc R
H7B H 0.8757 0.3199 0.7389 0.074 Uiso 1 1 calc R
C8 C 0.9636(8) 0.2438(2) 0.7242(2) 0.0559(11) Uani 1 1 d .
C8A C 0.5410(8) 0.2323(2) 1.1920(2) 0.0509(10) Uani 1 1 d .
C9A C 0.5544(8) 0.1903(2) 1.1523(2) 0.0509(10) Uani 1 1 d .
C9 C 1.0660(9) 0.2130(2) 0.6778(3) 0.0615(12) Uani 1 1 d .
C10A C 0.3169(8) 0.2763(2) 0.9848(2) 0.0513(10) Uani 1 1 d .
C10 C 0.8167(9) 0.3114(2) 0.5214(2) 0.0538(10) Uani 1 1 d .
C11A C 0.3160(9) 0.3293(2) 1.0000(2) 0.0523(10) Uani 1 1 d .
C11 C 0.7247(8) 0.35733(19) 0.5475(2) 0.0492(9) Uani 1 1 d .
C12A C 0.3593(8) 0.21983(18) 1.24039(19) 0.0496(9) Uani 1 1 d .
C12 C 0.7841(9) 0.2113(2) 0.7559(2) 0.0559(10) Uani 1 1 d .
C14 C 0.7828(9) 0.1627(2) 0.7263(2) 0.0587(11) Uani 1 1 d .
C14A C 0.2756(9) 0.1691(2) 1.2271(2) 0.0525(10) Uani 1 1 d .
C15A C 0.1509(9) 0.3658(2) 0.9698(2) 0.0563(10) Uani 1 1 d .
H15A H 0.1544 0.4011 0.9793 0.068 Uiso 1 1 calc R
C15 C 0.5366(9) 0.3876(2) 0.5167(2) 0.0575(11) Uani 1 1 d .
H15 H 0.4813 0.4191 0.5333 0.069 Uiso 1 1 calc R
C16A C -0.0105(9) 0.3455(2) 0.9265(2) 0.0561(11) Uani 1 1 d .
C16 C 0.4414(10) 0.3669(2) 0.4601(2) 0.0604(11) Uani 1 1 d .
C17A C 0.1443(8) 0.2562(2) 0.9392(2) 0.0500(9) Uani 1 1 d .
C17 C 0.7252(10) 0.2921(2) 0.4620(2) 0.0606(11) Uani 1 1 d .
C18 C 0.2334(12) 0.3924(3) 0.4244(3) 0.0787(16) Uani 1 1 d .
H18A H 0.1948 0.3725 0.3868 0.118 Uiso 1 1 calc R
H18B H 0.2824 0.4269 0.4123 0.118 Uiso 1 1 calc R
H18C H 0.0892 0.3942 0.4511 0.118 Uiso 1 1 calc R
C18A C -0.2019(11) 0.3776(3) 0.8917(3) 0.0683(14) Uani 1 1 d .
H18D H -0.2959 0.3558 0.8632 0.102 Uiso 1 1 calc R
H18E H -0.1199 0.4042 0.8676 0.102 Uiso 1 1 calc R
H18F H -0.3119 0.3933 0.9219 0.102 Uiso 1 1 calc R
C19A C 0.0891(9) 0.1439(2) 1.2634(2) 0.0565(10) Uani 1 1 d .
H19A H 0.0357 0.1104 1.2537 0.068 Uiso 1 1 calc R
C19 C 0.6182(10) 0.1219(2) 0.7450(3) 0.0620(11) Uani 1 1 d .
H19 H 0.6221 0.0893 0.7259 0.074 Uiso 1 1 calc R
C20A C -0.0081(9) 0.1714(2) 1.3133(2) 0.0570(11) Uani 1 1 d .
C20 C 0.4556(10) 0.1333(2) 0.7924(3) 0.0606(11) Uani 1 1 d .
C21 C 0.6105(8) 0.2231(2) 0.8050(2) 0.0525(10) Uani 1 1 d .
C21A C 0.2603(9) 0.2481(2) 1.2936(2) 0.0548(10) Uani 1 1 d .
C22A C -0.2104(12) 0.1499(3) 1.3551(3) 0.0767(16) Uani 1 1 d .
H22A H -0.2520 0.1750 1.3871 0.115 Uiso 1 1 calc R
H22B H -0.1531 0.1186 1.3752 0.115 Uiso 1 1 calc R
H22C H -0.3551 0.1424 1.3295 0.115 Uiso 1 1 calc R
C22 C 0.2687(11) 0.0953(3) 0.8170(3) 0.0734(15) Uani 1 1 d .
H22D H 0.1755 0.1110 0.8508 0.110 Uiso 1 1 calc R
H22E H 0.3533 0.0650 0.8329 0.110 Uiso 1 1 calc R
H22F H 0.1573 0.0854 0.7831 0.110 Uiso 1 1 calc R
C23A C 0.5494(10) 0.3881(2) 1.0744(2) 0.0615(12) Uani 1 1 d .
H23A H 0.5717 0.4129 1.0401 0.074 Uiso 1 1 calc R
H23B H 0.7055 0.3857 1.0978 0.074 Uiso 1 1 calc R
C23 C 0.8083(10) 0.4114(2) 0.6449(2) 0.0610(12) Uani 1 1 d .
H23C H 0.8356 0.4019 0.6892 0.073 Uiso 1 1 calc R
H23D H 0.6381 0.4236 0.6406 0.073 Uiso 1 1 calc R
C24 C 0.9829(13) 0.4548(3) 0.6277(4) 0.0818(17) Uani 1 1 d .
H24A H 0.9776 0.4599 0.5819 0.098 Uiso 1 1 calc R
H24B H 1.1513 0.4447 0.6393 0.098 Uiso 1 1 calc R
C24A C 0.3453(10) 0.4087(2) 1.1199(3) 0.0656(13) Uani 1 1 d .
H24C H 0.1877 0.4101 1.0970 0.079 Uiso 1 1 calc R
H24D H 0.3270 0.3846 1.1551 0.079 Uiso 1 1 calc R
C25 C 0.9217(14) 0.5067(3) 0.6606(4) 0.0887(19) Uani 1 1 d .
H25A H 0.8931 0.5002 0.7055 0.106 Uiso 1 1 calc R
H25B H 1.0649 0.5294 0.6574 0.106 Uiso 1 1 calc R
C25A C 0.4047(13) 0.4616(3) 1.1457(4) 0.0849(18) Uani 1 1 d .
H25C H 0.5612 0.4603 1.1690 0.102 Uiso 1 1 calc R
H25D H 0.4242 0.4857 1.1105 0.102 Uiso 1 1 calc R
C26A C 0.2060(18) 0.4808(4) 1.1886(5) 0.119(3) Uani 1 1 d .
H26A H 0.2490 0.5148 1.2039 0.179 Uiso 1 1 calc R
H26B H 0.1895 0.4575 1.2241 0.179 Uiso 1 1 calc R
H26C H 0.0512 0.4824 1.1655 0.179 Uiso 1 1 calc R
C26 C 0.7026(18) 0.5335(4) 0.6336(5) 0.116(3) Uani 1 1 d .
H26D H 0.6743 0.5651 0.6567 0.173 Uiso 1 1 calc R
H26E H 0.5592 0.5115 0.6370 0.173 Uiso 1 1 calc R
H26F H 0.7316 0.5414 0.5895 0.173 Uiso 1 1 calc R
C27A C 0.3697(9) 0.0993(2) 1.1472(2) 0.0597(11) Uani 1 1 d .
H27A H 0.4059 0.1005 1.1020 0.072 Uiso 1 1 calc R
H27B H 0.1991 0.0877 1.1518 0.072 Uiso 1 1 calc R
C27 C 1.0166(12) 0.1201(3) 0.6374(3) 0.0790(16) Uani 1 1 d .
H27C H 1.0447 0.0895 0.6635 0.095 Uiso 1 1 calc R
H27D H 1.1697 0.1276 0.6150 0.095 Uiso 1 1 calc R
C28A C 0.5419(13) 0.0600(2) 1.1789(3) 0.0745(15) Uani 1 1 d .
H28A H 0.7130 0.0705 1.1720 0.089 Uiso 1 1 calc R
H28B H 0.5129 0.0603 1.2245 0.089 Uiso 1 1 calc R
C28 C 0.8130(15) 0.1085(4) 0.5890(4) 0.095(2) Uani 1 1 d .
H28C H 0.7854 0.1390 0.5628 0.114 Uiso 1 1 calc R
H28D H 0.6597 0.1011 0.6114 0.114 Uiso 1 1 calc R
C29A C 0.5075(17) 0.0050(3) 1.1544(5) 0.097(2) Uani 1 1 d .
H29A H 0.3355 -0.0051 1.1605 0.116 Uiso 1 1 calc R
H29B H 0.5390 0.0047 1.1089 0.116 Uiso 1 1 calc R
C29 C 0.875(2) 0.0626(6) 0.5461(7) 0.152(5) Uani 1 1 d .
H29C H 1.0142 0.0722 0.5192 0.182 Uiso 1 1 calc R
H29D H 0.9286 0.0337 0.5726 0.182 Uiso 1 1 calc R
C30A C 0.672(2) -0.0343(4) 1.1856(7) 0.139(5) Uani 1 1 d .
H30A H 0.6404 -0.0679 1.1673 0.208 Uiso 1 1 calc R
H30B H 0.6376 -0.0354 1.2305 0.208 Uiso 1 1 calc R
H30C H 0.8428 -0.0250 1.1793 0.208 Uiso 1 1 calc R
C30 C 0.675(3) 0.0462(7) 0.5068(7) 0.164(5) Uani 1 1 d .
H30D H 0.7251 0.0166 0.4821 0.246 Uiso 1 1 calc R
H30E H 0.6270 0.0739 0.4786 0.246 Uiso 1 1 calc R
H30F H 0.5358 0.0368 0.5329 0.246 Uiso 1 1 calc R
C31A C -0.231(2) 0.3875(5) 1.2913(5) 0.121(3) Uani 1 1 d .
H31A H -0.1127 0.3706 1.3190 0.181 Uiso 1 1 calc R
H31B H -0.1705 0.3866 1.2483 0.181 Uiso 1 1 calc R
H31C H -0.3876 0.3697 1.2933 0.181 Uiso 1 1 calc R
C31 C -0.144(3) 0.0869(5) 0.9538(8) 0.164(6) Uani 1 1 d .
H31D H -0.0661 0.1204 0.9550 0.246 Uiso 1 1 calc R
H31E H -0.2909 0.0874 0.9798 0.246 Uiso 1 1 calc R
H31F H -0.1901 0.0786 0.9106 0.246 Uiso 1 1 calc R
C32A C -0.263(2) 0.4428(6) 1.3118(5) 0.129(4) Uani 1 1 d .
C32 C 0.021(4) 0.0495(6) 0.9771(6) 0.158(5) Uani 1 1 d .

loop_
_atom_site_aniso_label
_atom_site_aniso_U_11
_atom_site_aniso_U_22
_atom_site_aniso_U_33
_atom_site_aniso_U_23
_atom_site_aniso_U_13
_atom_site_aniso_U_12
O1 0.0624(19) 0.073(2) 0.0548(18) -0.0071(17) -0.0026(14) -0.0068(17)
O1A 0.092(3) 0.063(2) 0.0486(17) -0.0071(16) 0.0035(16) -0.012(2)
N1 0.058(2) 0.057(2) 0.0488(19) -0.0003(16) -0.0027(15) 0.0007(18)
C1A 0.051(2) 0.059(3) 0.047(2) 0.0056(19) 0.0007(17) -0.005(2)
N1A 0.0499(19) 0.059(2) 0.0516(19) 0.0007(17) -0.0009(15) -0.0050(17)
C1 0.047(2) 0.061(3) 0.052(2) 0.011(2) 0.0035(17) 0.0012(19)
O2A 0.0672(19) 0.062(2) 0.0491(15) -0.0063(15) 0.0023(14) -0.0039(17)
C2A 0.044(2) 0.058(2) 0.048(2) 0.0035(18) 0.0019(16) 0.0015(18)
N2A 0.059(2) 0.056(2) 0.0479(18) -0.0006(16) 0.0066(15) 0.0022(18)
C2 0.047(2) 0.063(3) 0.057(2) 0.007(2) 0.0131(17) 0.010(2)
O2 0.121(4) 0.077(3) 0.056(2) -0.010(2) 0.020(2) 0.015(3)
N2 0.066(2) 0.062(3) 0.065(2) 0.010(2) 0.0145(19) 0.012(2)
N3A 0.072(2) 0.056(2) 0.0436(17) -0.0028(16) 0.0133(16) -0.002(2)
N3 0.053(2) 0.064(2) 0.0520(19) 0.0102(17) 0.0044(16) -0.0020(18)
C3A 0.055(2) 0.076(3) 0.051(2) 0.003(2) 0.0093(18) 0.012(2)
C3 0.066(3) 0.079(4) 0.068(3) 0.010(3) 0.024(2) 0.016(3)
N4A 0.0544(19) 0.061(2) 0.0465(18) 0.0005(17) -0.0056(14) -0.0058(18)
N4 0.077(3) 0.075(3) 0.0426(18) -0.0001(19) -0.0009(18) -0.007(2)
C4A 0.051(2) 0.073(3) 0.052(2) 0.007(2) 0.0077(18) 0.009(2)
C4 0.050(2) 0.090(4) 0.075(3) 0.023(3) 0.015(2) 0.018(3)
C5A 0.038(2) 0.093(4) 0.062(3) 0.017(3) 0.0031(18) 0.004(2)
C5 0.047(2) 0.091(4) 0.082(3) 0.026(3) 0.002(2) 0.002(3)
N5 0.41(3) 0.210(17) 0.150(11) 0.011(12) 0.015(14) 0.107(19)
N5A 0.232(14) 0.148(11) 0.186(12) -0.058(9) 0.018(11) -0.045(11)
C6A 0.044(2) 0.082(4) 0.052(2) 0.012(2) -0.0029(17) -0.004(2)
C6 0.045(2) 0.073(3) 0.068(3) 0.019(2) -0.008(2) -0.010(2)
C7A 0.056(2) 0.075(3) 0.050(2) 0.006(2) -0.0063(18) -0.012(2)
C7 0.053(2) 0.077(3) 0.055(2) 0.013(2) -0.0120(19) -0.014(2)
C8 0.045(2) 0.073(3) 0.049(2) 0.006(2) -0.0027(16) 0.000(2)
C8A 0.045(2) 0.062(3) 0.046(2) 0.0011(19) -0.0006(16) -0.0044(19)
C9A 0.049(2) 0.055(2) 0.048(2) 0.0057(18) 0.0049(17) 0.0016(19)
C9 0.052(2) 0.067(3) 0.066(3) 0.016(2) 0.004(2) 0.008(2)
C10A 0.046(2) 0.065(3) 0.0426(19) 0.0025(18) 0.0028(15) -0.0006(19)
C10 0.061(2) 0.055(2) 0.047(2) 0.0037(18) 0.0069(18) -0.001(2)
C11A 0.054(2) 0.061(3) 0.0423(19) 0.0035(18) -0.0001(16) 0.000(2)
C11 0.048(2) 0.052(2) 0.048(2) 0.0012(18) 0.0004(16) -0.0050(18)
C12A 0.054(2) 0.052(2) 0.0428(19) -0.0012(18) -0.0009(16) -0.0020(19)
C12 0.052(2) 0.064(3) 0.052(2) 0.015(2) -0.0033(18) 0.000(2)
C14 0.055(2) 0.066(3) 0.056(2) 0.005(2) 0.0034(19) 0.004(2)
C14A 0.054(2) 0.056(3) 0.047(2) 0.0036(19) 0.0027(17) 0.002(2)
C15A 0.060(2) 0.057(3) 0.052(2) 0.008(2) -0.0028(18) -0.002(2)
C15 0.058(2) 0.062(3) 0.052(2) -0.001(2) -0.0043(18) 0.004(2)
C16A 0.057(2) 0.065(3) 0.046(2) 0.0074(19) -0.0062(18) 0.002(2)
C16 0.064(3) 0.066(3) 0.051(2) 0.006(2) -0.0040(19) 0.003(2)
C17A 0.051(2) 0.059(3) 0.0407(19) 0.0025(18) 0.0043(15) 0.0009(19)
C17 0.074(3) 0.061(3) 0.047(2) 0.004(2) 0.015(2) 0.002(2)
C18 0.072(3) 0.094(5) 0.069(3) 0.008(3) -0.013(3) 0.004(3)
C18A 0.066(3) 0.077(4) 0.061(3) 0.014(3) -0.011(2) 0.006(3)
C19A 0.061(2) 0.054(3) 0.054(2) -0.001(2) 0.0113(19) -0.002(2)
C19 0.067(3) 0.056(3) 0.062(3) 0.006(2) 0.005(2) 0.002(2)
C20A 0.060(2) 0.057(3) 0.054(2) 0.003(2) 0.0048(19) -0.003(2)
C20 0.061(3) 0.056(3) 0.064(3) 0.006(2) 0.002(2) -0.004(2)
C21 0.047(2) 0.064(3) 0.047(2) 0.007(2) -0.0015(16) -0.003(2)
C21A 0.062(2) 0.058(3) 0.044(2) 0.0026(19) -0.0015(18) -0.006(2)
C22A 0.077(3) 0.076(4) 0.078(4) 0.006(3) 0.025(3) -0.003(3)
C22 0.069(3) 0.068(3) 0.084(4) 0.021(3) 0.009(3) -0.002(3)
C23A 0.059(2) 0.066(3) 0.060(3) 0.000(2) -0.003(2) -0.007(2)
C23 0.065(3) 0.065(3) 0.053(2) -0.008(2) -0.001(2) -0.002(2)
C24 0.072(3) 0.063(3) 0.110(5) -0.012(3) 0.017(3) -0.005(3)
C24A 0.062(3) 0.063(3) 0.072(3) -0.005(2) -0.002(2) -0.005(2)
C25 0.081(4) 0.073(4) 0.112(5) -0.022(4) -0.009(4) -0.004(3)
C25A 0.078(4) 0.081(4) 0.095(4) -0.025(4) -0.005(3) -0.009(3)
C26A 0.115(6) 0.096(6) 0.147(8) -0.059(6) 0.023(6) -0.008(5)
C26 0.106(6) 0.093(6) 0.147(8) -0.028(6) -0.013(5) 0.013(5)
C27A 0.056(2) 0.066(3) 0.057(2) -0.007(2) 0.0019(19) 0.002(2)
C27 0.078(3) 0.077(4) 0.082(4) -0.002(3) 0.020(3) 0.021(3)
C28A 0.076(3) 0.064(3) 0.084(4) -0.012(3) -0.006(3) 0.007(3)
C28 0.097(5) 0.105(6) 0.083(4) -0.019(4) 0.020(3) -0.004(4)
C29A 0.098(5) 0.064(4) 0.128(6) -0.022(4) -0.029(4) 0.002(3)
C29 0.131(8) 0.179(13) 0.146(10) -0.073(9) 0.027(7) 0.001(8)
C30A 0.133(8) 0.083(6) 0.200(12) -0.027(7) -0.069(8) 0.026(5)
C30 0.187(13) 0.163(13) 0.142(10) -0.051(9) -0.003(9) -0.036(11)
C31A 0.140(8) 0.119(8) 0.103(6) 0.002(5) -0.021(5) -0.033(7)
C31 0.164(10) 0.116(8) 0.212(13) -0.040(9) 0.094(10) 0.018(8)
C32A 0.139(8) 0.155(10) 0.092(6) -0.007(7) -0.010(5) -0.048(8)
C32 0.219(15) 0.139(11) 0.117(9) -0.015(8) 0.019(9) 0.055(12)

loop_
_atom_type_symbol
_atom_type_description
_atom_type_scat_dispersion_real
_atom_type_scat_dispersion_imag
_atom_type_scat_source
C C 0.0033 0.0016 'International Tables Vol C Tables 4.2.6.8 and 6.1.1.4'
H H 0.0000 0.0000 'International Tables Vol C Tables 4.2.6.8 and 6.1.1.4'
N N 0.0061 0.0033 'International Tables Vol C Tables 4.2.6.8 and 6.1.1.4'
O O 0.0106 0.0060 'International Tables Vol C Tables 4.2.6.8 and 6.1.1.4'

loop_
_geom_angle_atom_site_label_1
_geom_angle_atom_site_label_2
_geom_angle_atom_site_label_3
_geom_angle
C11 N1 C1 109.1(4)
C11 N1 C23 125.1(4)
C1 N1 C23 125.6(4)
C2A C1A N1A 108.8(4)
C2A C1A C6A 126.1(5)
N1A C1A C6A 125.1(5)
C11A N1A C1A 108.6(4)
C11A N1A C23A 124.2(4)
C1A N1A C23A 127.2(4)
C2 C1 N1 109.0(4)
C2 C1 C6 125.1(5)
N1 C1 C6 125.8(5)
C1A C2A C10A 106.9(4)
C1A C2A C3A 122.7(4)
C10A C2A C3A 130.4(4)
C14A N2A C9A 108.4(4)
C14A N2A C27A 125.3(4)
C9A N2A C27A 126.0(4)
C1 C2 C10 106.0(4)
C1 C2 C3 122.5(5)
C10 C2 C3 131.5(5)
C14 N2 C9 107.8(5)
C14 N2 C27 125.0(5)
C9 N2 C27 127.2(5)
C20A N3A C21A 127.0(4)
C20A N3A H3A3 116.5
C21A N3A H3A3 116.5
C20 N3 C21 126.5(4)
C20 N3 H3 116.7
C21 N3 H3 116.7
C2A C3A C4A 110.2(5)
C2A C3A H3A1 109.6
C4A C3A H3A1 109.6
C2A C3A H3A2 109.6
C4A C3A H3A2 109.6
H3A1 C3A H3A2 108.1
C2 C3 C4 110.0(5)
C2 C3 H3A 109.7
C4 C3 H3A 109.7
C2 C3 H3B 109.7
C4 C3 H3B 109.7
H3A C3 H3B 108.2
C16A N4A C17A 125.4(4)
C16A N4A H4A 117.3
C17A N4A H4A 117.3
C16 N4 C17 126.1(4)
C16 N4 H4 116.9
C17 N4 H4 116.9
C9A C4A C5A 106.7(4)
C9A C4A C3A 112.6(4)
C5A C4A C3A 108.9(4)
C9A C4A H4A1 109.5
C5A C4A H4A1 109.5
C3A C4A H4A1 109.5
C9 C4 C5 107.0(5)
C9 C4 C3 111.8(4)
C5 C4 C3 109.1(5)
C9 C4 H4B 109.6
C5 C4 H4B 109.6
C3 C4 H4B 109.6
C6A C5A C4A 110.0(4)
C6A C5A H5A1 109.7
C4A C5A H5A1 109.7
C6A C5A H5A2 109.7
C4A C5A H5A2 109.7
H5A1 C5A H5A2 108.2
C6 C5 C4 110.2(4)
C6 C5 H5A 109.6
C4 C5 H5A 109.6
C6 C5 H5B 109.6
C4 C5 H5B 109.6
H5A C5 H5B 108.1
C1A C6A C5A 106.8(4)
C1A C6A C7A 112.6(4)
C5A C6A C7A 109.6(4)
C1A C6A H6A 109.3
C5A C6A H6A 109.3
C7A C6A H6A 109.3
C1 C6 C5 107.3(5)
C1 C6 C7 113.7(4)
C5 C6 C7 109.3(5)
C1 C6 H6 108.8
C5 C6 H6 108.8
C7 C6 H6 108.8
C8A C7A C6A 108.8(4)
C8A C7A H7A1 109.9
C6A C7A H7A1 109.9
C8A C7A H7A2 109.9
C6A C7A H7A2 109.9
H7A1 C7A H7A2 108.3
C8 C7 C6 108.9(5)
C8 C7 H7A 109.9
C6 C7 H7A 109.9
C8 C7 H7B 109.9
C6 C7 H7B 109.9
H7A C7 H7B 108.3
C9 C8 C12 105.3(5)
C9 C8 C7 124.1(5)
C12 C8 C7 130.6(5)
C9A C8A C12A 106.9(4)
C9A C8A C7A 124.0(4)
C12A C8A C7A 129.0(4)
C8A C9A N2A 109.6(4)
C8A C9A C4A 125.5(5)
N2A C9A C4A 124.9(5)
C8 C9 N2 110.5(4)
C8 C9 C4 124.4(6)
N2 C9 C4 125.1(5)
C11A C10A C17A 120.2(4)
C11A C10A C2A 107.8(4)
C17A C10A C2A 131.9(5)
C11 C10 C17 121.3(5)
C11 C10 C2 107.5(4)
C17 C10 C2 131.2(5)
N1A C11A C10A 108.0(4)
N1A C11A C15A 129.3(5)
C10A C11A C15A 122.7(4)
N1 C11 C10 108.5(4)
N1 C11 C15 129.0(4)
C10 C11 C15 122.5(4)
C14A C12A C21A 120.2(4)
C14A C12A C8A 106.4(4)
C21A C12A C8A 133.4(4)
C14 C12 C21 120.6(5)
C14 C12 C8 108.4(4)
C21 C12 C8 130.7(5)
N2 C14 C12 107.9(5)
N2 C14 C19 129.6(5)
C12 C14 C19 122.5(5)
N2A C14A C12A 108.7(4)
N2A C14A C19A 128.2(5)
C12A C14A C19A 123.0(4)
C16A C15A C11A 115.6(5)
C16A C15A H15A 122.2
C11A C15A H15A 122.2
C16 C15 C11 115.5(5)
C16 C15 H15 122.3
C11 C15 H15 122.3
C15A C16A N4A 121.7(4)
C15A C16A C18A 122.9(5)
N4A C16A C18A 115.3(4)
N4 C16 C15 120.7(5)
N4 C16 C18 117.4(5)
C15 C16 C18 121.8(5)
O2A C17A N4A 119.5(4)
O2A C17A C10A 126.1(4)
N4A C17A C10A 114.4(4)
O2 C17 N4 120.1(5)
O2 C17 C10 126.0(5)
N4 C17 C10 113.8(5)
C16 C18 H18A 109.5
C16 C18 H18B 109.5
H18A C18 H18B 109.5
C16 C18 H18C 109.5
H18A C18 H18C 109.5
H18B C18 H18C 109.5
C16A C18A H18D 109.5
C16A C18A H18E 109.5
H18D C18A H18E 109.5
C16A C18A H18F 109.5
H18D C18A H18F 109.5
H18E C18A H18F 109.5
C20A C19A C14A 116.6(5)
C20A C19A H19A 121.7
C14A C19A H19A 121.7
C20 C19 C14 116.4(5)
C20 C19 H19 121.8
C14 C19 H19 121.8
C19A C20A N3A 120.1(5)
C19A C20A C22A 122.4(5)
N3A C20A C22A 117.5(5)
C19 C20 N3 120.5(5)
C19 C20 C22 123.1(5)
N3 C20 C22 116.3(5)
O1 C21 N3 120.7(4)
O1 C21 C12 125.9(5)
N3 C21 C12 113.3(5)
O1A C21A N3A 120.2(5)
O1A C21A C12A 126.6(5)
N3A C21A C12A 113.2(4)
C20A C22A H22A 109.5
C20A C22A H22B 109.5
H22A C22A H22B 109.5
C20A C22A H22C 109.5
H22A C22A H22C 109.5
H22B C22A H22C 109.5
C20 C22 H22D 109.5
C20 C22 H22E 109.5
H22D C22 H22E 109.5
C20 C22 H22F 109.5
H22D C22 H22F 109.5
H22E C22 H22F 109.5
N1A C23A C24A 113.6(4)
N1A C23A H23A 108.8
C24A C23A H23A 108.8
N1A C23A H23B 108.8
C24A C23A H23B 108.8
H23A C23A H23B 107.7
N1 C23 C24 112.6(5)
N1 C23 H23C 109.1
C24 C23 H23C 109.1
N1 C23 H23D 109.1
C24 C23 H23D 109.1
H23C C23 H23D 107.8
C23 C24 C25 113.7(5)
C23 C24 H24A 108.8
C25 C24 H24A 108.8
C23 C24 H24B 108.8
C25 C24 H24B 108.8
H24A C24 H24B 107.7
C25A C24A C23A 112.5(5)
C25A C24A H24C 109.1
C23A C24A H24C 109.1
C25A C24A H24D 109.1
C23A C24A H24D 109.1
H24C C24A H24D 107.8
C26 C25 C24 114.1(7)
C26 C25 H25A 108.7
C24 C25 H25A 108.7
C26 C25 H25B 108.7
C24 C25 H25B 108.7
H25A C25 H25B 107.6
C26A C25A C24A 111.6(6)
C26A C25A H25C 109.3
C24A C25A H25C 109.3
C26A C25A H25D 109.3
C24A C25A H25D 109.3
H25C C25A H25D 108.0
C25A C26A H26A 109.5
C25A C26A H26B 109.5
H26A C26A H26B 109.5
C25A C26A H26C 109.5
H26A C26A H26C 109.5
H26B C26A H26C 109.5
C25 C26 H26D 109.5
C25 C26 H26E 109.5
H26D C26 H26E 109.5
C25 C26 H26F 109.5
H26D C26 H26F 109.5
H26E C26 H26F 109.5
N2A C27A C28A 113.6(4)
N2A C27A H27A 108.8
C28A C27A H27A 108.8
N2A C27A H27B 108.8
C28A C27A H27B 108.8
H27A C27A H27B 107.7
N2 C27 C28 113.2(5)
N2 C27 H27C 108.9
C28 C27 H27C 108.9
N2 C27 H27D 108.9
C28 C27 H27D 108.9
H27C C27 H27D 107.7
C29A C28A C27A 113.6(5)
C29A C28A H28A 108.8
C27A C28A H28A 108.8
C29A C28A H28B 108.8
C27A C28A H28B 108.8
H28A C28A H28B 107.7
C27 C28 C29 112.8(8)
C27 C28 H28C 109.0
C29 C28 H28C 109.0
C27 C28 H28D 109.0
C29 C28 H28D 109.0
H28C C28 H28D 107.8
C30A C29A C28A 114.5(7)
C30A C29A H29A 108.6
C28A C29A H29A 108.6
C30A C29A H29B 108.6
C28A C29A H29B 108.6
H29A C29A H29B 107.6
C30 C29 C28 113.9(11)
C30 C29 H29C 108.8
C28 C29 H29C 108.8
C30 C29 H29D 108.8
C28 C29 H29D 108.8
H29C C29 H29D 107.7
C29A C30A H30A 109.5
C29A C30A H30B 109.5
H30A C30A H30B 109.5
C29A C30A H30C 109.5
H30A C30A H30C 109.5
H30B C30A H30C 109.5
C29 C30 H30D 109.5
C29 C30 H30E 109.5
H30D C30 H30E 109.5
C29 C30 H30F 109.5
H30D C30 H30F 109.5
H30E C30 H30F 109.5
C32A C31A H31A 109.5
C32A C31A H31B 109.5
H31A C31A H31B 109.5
C32A C31A H31C 109.5
H31A C31A H31C 109.5
H31B C31A H31C 109.5
C32 C31 H31D 109.5
C32 C31 H31E 109.5
H31D C31 H31E 109.5
C32 C31 H31F 109.5
H31D C31 H31F 109.5
H31E C31 H31F 109.5
N5A C32A C31A 177.0(15)
N5 C32 C31 173.9(17)

loop_
_geom_bond_atom_site_label_1
_geom_bond_atom_site_label_2
_geom_bond_distance
O1 C21 1.247(7)
O1A C21A 1.238(6)
N1 C11 1.370(6)
N1 C1 1.398(6)
N1 C23 1.456(7)
C1A C2A 1.380(7)
C1A N1A 1.403(7)
C1A C6A 1.491(6)
N1A C11A 1.377(6)
N1A C23A 1.453(7)
C1 C2 1.389(7)
C1 C6 1.500(7)
O2A C17A 1.261(6)
C2A C10A 1.427(6)
C2A C3A 1.488(7)
N2A C14A 1.367(6)
N2A C9A 1.399(6)
N2A C27A 1.459(7)
C2 C10 1.454(7)
C2 C3 1.492(8)
O2 C17 1.256(7)
N2 C14 1.381(7)
N2 C9 1.399(8)
N2 C27 1.447(8)
N3A C20A 1.376(7)
N3A C21A 1.396(7)
N3A H3A3 0.8600
N3 C20 1.370(7)
N3 C21 1.395(6)
N3 H3 0.8600
C3A C4A 1.554(7)
C3A H3A1 0.9700
C3A H3A2 0.9700
C3 C4 1.554(8)
C3 H3A 0.9700
C3 H3B 0.9700
N4A C16A 1.377(7)
N4A C17A 1.387(6)
N4A H4A 0.8600
N4 C16 1.368(8)
N4 C17 1.388(7)
N4 H4 0.8600
C4A C9A 1.504(6)
C4A C5A 1.544(8)
C4A H4A1 0.9800
C4 C9 1.514(7)
C4 C5 1.532(10)
C4 H4B 0.9800
C5A C6A 1.539(9)
C5A H5A1 0.9700
C5A H5A2 0.9700
C5 C6 1.522(9)
C5 H5A 0.9700
C5 H5B 0.9700
N5 C32 1.21(2)
N5A C32A 1.097(18)
C6A C7A 1.560(7)
C6A H6A 0.9800
C6 C7 1.547(7)
C6 H6 0.9800
C7A C8A 1.507(7)
C7A H7A1 0.9700
C7A H7A2 0.9700
C7 C8 1.492(8)
C7 H7A 0.9700
C7 H7B 0.9700
C8 C9 1.373(8)
C8 C12 1.443(7)
C8A C9A 1.365(7)
C8A C12A 1.449(6)
C10A C11A 1.401(7)
C10A C17A 1.424(6)
C10 C11 1.395(7)
C10 C17 1.424(7)
C11A C15A 1.434(7)
C11 C15 1.427(7)
C12A C14A 1.408(7)
C12A C21A 1.437(7)
C12 C14 1.396(8)
C12 C21 1.428(7)
C14 C19 1.430(8)
C14A C19A 1.420(7)
C15A C16A 1.355(7)
C15A H15A 0.9300
C15 C16 1.394(7)
C15 H15 0.9300
C16A C18A 1.504(7)
C16 C18 1.491(8)
C18 H18A 0.9600
C18 H18B 0.9600
C18 H18C 0.9600
C18A H18D 0.9600
C18A H18E 0.9600
C18A H18F 0.9600
C19A C20A 1.371(7)
C19A H19A 0.9300
C19 C20 1.360(8)
C19 H19 0.9300
C20A C22A 1.506(7)
C20 C22 1.497(7)
C22A H22A 0.9600
C22A H22B 0.9600
C22A H22C 0.9600
C22 H22D 0.9600
C22 H22E 0.9600
C22 H22F 0.9600
C23A C24A 1.552(8)
C23A H23A 0.9700
C23A H23B 0.9700
C23 C24 1.505(8)
C23 H23C 0.9700
C23 H23D 0.9700
C24 C25 1.537(9)
C24 H24A 0.9700
C24 H24B 0.9700
C24A C25A 1.500(9)
C24A H24C 0.9700
C24A H24D 0.9700
C25 C26 1.474(12)
C25 H25A 0.9700
C25 H25B 0.9700
C25A C26A 1.485(11)
C25A H25C 0.9700
C25A H25D 0.9700
C26A H26A 0.9600
C26A H26B 0.9600
C26A H26C 0.9600
C26 H26D 0.9600
C26 H26E 0.9600
C26 H26F 0.9600
C27A C28A 1.520(8)
C27A H27A 0.9700
C27A H27B 0.9700
C27 C28 1.515(11)
C27 H27C 0.9700
C27 H27D 0.9700
C28A C29A 1.517(9)
C28A H28A 0.9700
C28A H28B 0.9700
C28 C29 1.523(14)
C28 H28C 0.9700
C28 H28D 0.9700
C29A C30A 1.490(12)
C29A H29A 0.9700
C29A H29B 0.9700
C29 C30 1.417(18)
C29 H29C 0.9700
C29 H29D 0.9700
C30A H30A 0.9600
C30A H30B 0.9600
C30A H30C 0.9600
C30 H30D 0.9600
C30 H30E 0.9600
C30 H30F 0.9600
C31A C32A 1.498(19)
C31A H31A 0.9600
C31A H31B 0.9600
C31A H31C 0.9600
C31 C32 1.39(2)
C31 H31D 0.9600
C31 H31E 0.9600
C31 H31F 0.9600
